data_1508812
loop_
_publ_author_name
'Fritz, Sven P.'
'West, Thomas H.'
'McGarrigle, Eoghan M.'
'Aggarwal, Varinder K.'

_publ_section_title
;
 Diastereoselective Synthesis of CF(3)-Substituted, Epoxide-Fused
 Heterocycles with \b-(Trifluoromethyl)vinylsulfonium Salts.
;
_journal_issue 24
_journal_name_full 'Organic letters'
_journal_page_first 6370
_journal_page_last 6373
_journal_paper_doi 10.1021/ol303200n
_journal_volume 14
_journal_year 2012
_chemical_formula_sum 'C13 H14 F3 N O3 S'
_chemical_formula_weight 321.31
_chemical_name_systematic
; 
 ? 
;
_space_group_IT_number 14
_symmetry_cell_setting monoclinic
_symmetry_space_group_name_Hall '-P 2ybc'
_symmetry_space_group_name_H-M 'P 1 21/c 1'
_atom_sites_solution_hydrogens geom
_atom_sites_solution_primary direct
_atom_sites_solution_secondary difmap
_audit_creation_method SHELXL-97
_cell_angle_alpha 90.00
_cell_angle_beta 101.110(4)
_cell_angle_gamma 90.00
_cell_formula_units_Z 4
_cell_length_a 5.2452(9)
_cell_length_b 27.662(5)
_cell_length_c 9.8539(17)
_cell_measurement_reflns_used 9304
_cell_measurement_temperature 100(2)
_cell_measurement_theta_max 66.15
_cell_measurement_theta_min 4.84
_cell_volume 1402.9(4)
_computing_cell_refinement 'Bruker Apex2'
_computing_data_collection 'Bruker Apex2'
_computing_data_reduction 'Bruker SAINT'
_computing_molecular_graphics 'Bruker ShelXTL'
_computing_publication_material 'Bruker ShelXTL'
_computing_structure_refinement 'SHELXL-97 (Sheldrick, 2008)'
_computing_structure_solution 'SHELXS-97 (Sheldrick, 2008)'
_diffrn_ambient_temperature 100(2)
_diffrn_measured_fraction_theta_full 0.982
_diffrn_measured_fraction_theta_max 0.983
_diffrn_measurement_device_type 'Bruker Microstar Pt 135 CCD area detector'
_diffrn_measurement_method 'phi and omega scans'
_diffrn_radiation_monochromator graphite
_diffrn_radiation_source 'rotating anode'
_diffrn_radiation_type CuK\a
_diffrn_radiation_wavelength 1.54178
_diffrn_reflns_av_R_equivalents 0.0496
_diffrn_reflns_av_sigmaI/netI 0.0182
_diffrn_reflns_limit_h_max 6
_diffrn_reflns_limit_h_min -6
_diffrn_reflns_limit_k_max 29
_diffrn_reflns_limit_k_min -32
_diffrn_reflns_limit_l_max 11
_diffrn_reflns_limit_l_min -11
_diffrn_reflns_number 31819
_diffrn_reflns_theta_full 66.37
_diffrn_reflns_theta_max 66.37
_diffrn_reflns_theta_min 3.20
_exptl_absorpt_coefficient_mu 2.488
_exptl_absorpt_correction_T_max 0.6607
_exptl_absorpt_correction_T_min 0.4325
_exptl_absorpt_correction_type multi-scan
_exptl_absorpt_process_details 'SADABS V2008/1'
_exptl_crystal_colour colourless
_exptl_crystal_density_diffrn 1.521
_exptl_crystal_density_method 'not measured'
_exptl_crystal_description rod
_exptl_crystal_F_000 664
_exptl_crystal_size_max 0.35
_exptl_crystal_size_mid 0.15
_exptl_crystal_size_min 0.15
_refine_diff_density_max 0.271
_refine_diff_density_min -0.365
_refine_diff_density_rms 0.047
_refine_ls_extinction_method none
_refine_ls_goodness_of_fit_ref 1.058
_refine_ls_hydrogen_treatment constr
_refine_ls_matrix_type full
_refine_ls_number_parameters 192
_refine_ls_number_reflns 2423
_refine_ls_number_restraints 0
_refine_ls_restrained_S_all 1.058
_refine_ls_R_factor_all 0.0309
_refine_ls_R_factor_gt 0.0306
_refine_ls_shift/su_max 0.000
_refine_ls_shift/su_mean 0.000
_refine_ls_structure_factor_coef Fsqd
_refine_ls_weighting_details 'calc w=1/[\s^2^(Fo^2^)+(0.0388P)^2^+0.8116P] where P=(Fo^2^+2Fc^2^)/3'
_refine_ls_weighting_scheme calc
_refine_ls_wR_factor_gt 0.0810
_refine_ls_wR_factor_ref 0.0812
_reflns_number_gt 2392
_reflns_number_total 2423
_reflns_threshold_expression >2sigma(I)
_cod_data_source_file ol303200n_si_002.cif
_cod_data_source_block sv_thw_1_0m
_cod_depositor_comments
;
 Removing the '_space_group_name_alt ' data item since it was not found
 in the core CIF dictionary and the same information was already provided in
 the official space group data items. No information was lost by removing this
 data item.

 Antanas Vaitkus,
 2017-03-06
;
_cod_database_code 1508812

loop_
_symmetry_equiv_pos_as_xyz
'x, y, z'
'-x, y+1/2, -z+1/2'
'-x, -y, -z'
'x, -y-1/2, z-1/2'

loop_
_atom_site_label
_atom_site_type_symbol
_atom_site_fract_x
_atom_site_fract_y
_atom_site_fract_z
_atom_site_U_iso_or_equiv
_atom_site_adp_type
_atom_site_occupancy
_atom_site_symmetry_multiplicity
_atom_site_calc_flag
_atom_site_refinement_flags
C1 C 0.5695(3) 0.29418(5) 0.01344(16) 0.0252(3) Uani 1 1 d .
H1A H 0.4352 0.2709 0.0300 0.030 Uiso 1 1 calc R
H1B H 0.6774 0.3036 0.1034 0.030 Uiso 1 1 calc R
C2 C 0.7333(3) 0.27299(6) -0.08035(17) 0.0267(3) Uani 1 1 d .
C3 C 0.7637(3) 0.30952(6) -0.18236(16) 0.0281(4) Uani 1 1 d .
H3 H 0.9308 0.3121 -0.2166 0.034 Uiso 1 1 calc R
C4 C 0.6153(3) 0.35465(6) -0.15877(15) 0.0240(3) Uani 1 1 d .
H4 H 0.7391 0.3796 -0.1113 0.029 Uiso 1 1 calc R
C5 C 0.4644(3) 0.37504(6) -0.29399(17) 0.0311(4) Uani 1 1 d .
C6 C 0.9202(3) 0.23327(6) -0.0288(2) 0.0356(4) Uani 1 1 d .
H6A H 0.8236 0.2043 -0.0118 0.053 Uiso 1 1 calc R
H6B H 1.0336 0.2434 0.0574 0.053 Uiso 1 1 calc R
H6C H 1.0257 0.2261 -0.0983 0.053 Uiso 1 1 calc R
C7 C 0.5684(3) 0.40725(5) 0.13597(15) 0.0223(3) Uani 1 1 d .
C8 C 0.6724(3) 0.38984(6) 0.26733(16) 0.0257(3) Uani 1 1 d .
H8 H 0.6016 0.3619 0.3021 0.031 Uiso 1 1 calc R
C9 C 0.8805(3) 0.41386(6) 0.34671(16) 0.0276(4) Uani 1 1 d .
H9 H 0.9529 0.4020 0.4364 0.033 Uiso 1 1 calc R
C10 C 0.9859(3) 0.45506(6) 0.29763(16) 0.0255(3) Uani 1 1 d .
C11 C 0.8762(3) 0.47212(6) 0.16639(17) 0.0265(3) Uani 1 1 d .
H11 H 0.9443 0.5005 0.1321 0.032 Uiso 1 1 calc R
C12 C 0.6691(3) 0.44834(5) 0.08520(16) 0.0247(3) Uani 1 1 d .
H12 H 0.5967 0.4601 -0.0046 0.030 Uiso 1 1 calc R
C13 C 1.2156(3) 0.48079(7) 0.38294(18) 0.0342(4) Uani 1 1 d .
H13A H 1.2429 0.4691 0.4785 0.051 Uiso 1 1 calc R
H13B H 1.1819 0.5157 0.3813 0.051 Uiso 1 1 calc R
H13C H 1.3711 0.4743 0.3445 0.051 Uiso 1 1 calc R
F1 F 0.4123(2) 0.42216(4) -0.28740(11) 0.0429(3) Uani 1 1 d .
F2 F 0.6089(2) 0.37099(4) -0.39286(10) 0.0457(3) Uani 1 1 d .
F3 F 0.2402(2) 0.35257(4) -0.34134(10) 0.0425(3) Uani 1 1 d .
N1 N 0.4485(2) 0.33741(4) -0.06332(13) 0.0221(3) Uani 1 1 d .
O1 O 0.5926(2) 0.26881(4) -0.22226(12) 0.0341(3) Uani 1 1 d .
O2 O 0.1790(2) 0.34708(4) 0.11186(11) 0.0297(3) Uani 1 1 d .
O3 O 0.1744(2) 0.40998(4) -0.06777(12) 0.0302(3) Uani 1 1 d .
S1 S 0.31421(7) 0.376088(13) 0.02858(4) 0.02312(13) Uani 1 1 d .

loop_
_atom_site_aniso_label
_atom_site_aniso_U_11
_atom_site_aniso_U_22
_atom_site_aniso_U_33
_atom_site_aniso_U_23
_atom_site_aniso_U_13
_atom_site_aniso_U_12
C1 0.0257(8) 0.0231(8) 0.0268(8) 0.0034(6) 0.0055(6) -0.0023(6)
C2 0.0258(8) 0.0246(8) 0.0289(8) -0.0053(6) 0.0035(6) -0.0044(6)
C3 0.0259(8) 0.0329(9) 0.0266(8) -0.0053(7) 0.0075(6) -0.0053(7)
C4 0.0233(8) 0.0270(8) 0.0222(7) 0.0004(6) 0.0059(6) -0.0067(6)
C5 0.0292(9) 0.0372(10) 0.0270(8) 0.0047(7) 0.0061(7) -0.0072(7)
C6 0.0337(9) 0.0268(9) 0.0467(10) -0.0033(7) 0.0085(8) 0.0010(7)
C7 0.0190(7) 0.0239(8) 0.0243(8) -0.0026(6) 0.0048(6) 0.0012(6)
C8 0.0258(8) 0.0274(8) 0.0249(8) 0.0016(6) 0.0072(6) -0.0022(6)
C9 0.0277(8) 0.0331(9) 0.0214(8) 0.0011(6) 0.0030(6) 0.0005(6)
C10 0.0232(8) 0.0274(8) 0.0263(8) -0.0064(6) 0.0056(6) 0.0006(6)
C11 0.0292(8) 0.0207(8) 0.0305(8) -0.0010(6) 0.0076(7) -0.0013(6)
C12 0.0271(8) 0.0220(8) 0.0242(7) 0.0004(6) 0.0030(6) 0.0035(6)
C13 0.0295(9) 0.0386(10) 0.0333(9) -0.0074(7) 0.0030(7) -0.0066(7)
F1 0.0502(7) 0.0373(6) 0.0400(6) 0.0145(5) 0.0058(5) 0.0022(5)
F2 0.0465(6) 0.0659(8) 0.0284(5) 0.0119(5) 0.0161(5) 0.0004(5)
F3 0.0357(6) 0.0577(7) 0.0293(5) 0.0101(5) -0.0056(4) -0.0165(5)
N1 0.0221(6) 0.0227(6) 0.0220(6) 0.0012(5) 0.0056(5) -0.0025(5)
O1 0.0371(7) 0.0334(6) 0.0308(6) -0.0106(5) 0.0040(5) -0.0072(5)
O2 0.0242(6) 0.0367(6) 0.0303(6) -0.0021(5) 0.0104(5) -0.0062(5)
O3 0.0220(6) 0.0327(6) 0.0330(6) 0.0012(5) -0.0018(5) 0.0038(4)
S1 0.0180(2) 0.0269(2) 0.0243(2) -0.00099(14) 0.00354(15) -0.00074(13)

loop_
_atom_type_symbol
_atom_type_description
_atom_type_scat_dispersion_real
_atom_type_scat_dispersion_imag
_atom_type_scat_source
C C 0.0181 0.0091 'International Tables Vol C Tables 4.2.6.8 and 6.1.1.4'
H H 0.0000 0.0000 'International Tables Vol C Tables 4.2.6.8 and 6.1.1.4'
F F 0.0727 0.0534 'International Tables Vol C Tables 4.2.6.8 and 6.1.1.4'
N N 0.0311 0.0180 'International Tables Vol C Tables 4.2.6.8 and 6.1.1.4'
O O 0.0492 0.0322 'International Tables Vol C Tables 4.2.6.8 and 6.1.1.4'
S S 0.3331 0.5567 'International Tables Vol C Tables 4.2.6.8 and 6.1.1.4'

loop_
_geom_angle_atom_site_label_1
_geom_angle_atom_site_label_2
_geom_angle_atom_site_label_3
_geom_angle
N1 C1 C2 103.87(12)
O1 C2 C3 59.62(10)
O1 C2 C6 116.50(13)
C3 C2 C6 126.37(15)
O1 C2 C1 112.28(13)
C3 C2 C1 107.87(13)
C6 C2 C1 119.65(14)
O1 C3 C2 60.16(10)
O1 C3 C4 111.92(13)
C2 C3 C4 109.79(13)
N1 C4 C3 102.49(12)
N1 C4 C5 113.83(13)
C3 C4 C5 111.58(13)
F3 C5 F1 107.28(14)
F3 C5 F2 106.80(14)
F1 C5 F2 105.35(13)
F3 C5 C4 114.15(13)
F1 C5 C4 113.33(14)
F2 C5 C4 109.36(14)
C12 C7 C8 120.76(14)
C12 C7 S1 118.80(12)
C8 C7 S1 120.40(12)
C9 C8 C7 119.01(14)
C8 C9 C10 121.26(15)
C11 C10 C9 118.62(14)
C11 C10 C13 120.03(15)
C9 C10 C13 121.35(15)
C12 C11 C10 120.87(15)
C11 C12 C7 119.47(14)
C4 N1 C1 109.56(12)
C4 N1 S1 120.54(10)
C1 N1 S1 115.35(10)
C3 O1 C2 60.22(10)
O2 S1 O3 120.06(7)
O2 S1 N1 105.27(7)
O3 S1 N1 106.24(7)
O2 S1 C7 109.38(7)
O3 S1 C7 108.05(7)
N1 S1 C7 107.13(7)

loop_
_geom_bond_atom_site_label_1
_geom_bond_atom_site_label_2
_geom_bond_distance
C1 N1 1.4899(19)
C1 C2 1.497(2)
C2 O1 1.455(2)
C2 C3 1.455(2)
C2 C6 1.495(2)
C3 O1 1.4466(19)
C3 C4 1.513(2)
C4 N1 1.4815(18)
C4 C5 1.521(2)
C5 F3 1.332(2)
C5 F1 1.336(2)
C5 F2 1.350(2)
C7 C12 1.387(2)
C7 C8 1.390(2)
C7 S1 1.7598(15)
C8 C9 1.384(2)
C9 C10 1.393(2)
C10 C11 1.393(2)
C10 C13 1.508(2)
C11 C12 1.385(2)
N1 S1 1.6451(13)
O2 S1 1.4297(11)
O3 S1 1.4316(12)

loop_
_geom_torsion_atom_site_label_1
_geom_torsion_atom_site_label_2
_geom_torsion_atom_site_label_3
_geom_torsion_atom_site_label_4
_geom_torsion
N1 C1 C2 O1 -47.86(15)
N1 C1 C2 C3 15.89(16)
N1 C1 C2 C6 170.12(13)
C6 C2 C3 O1 102.16(17)
C1 C2 C3 O1 -105.83(13)
O1 C2 C3 C4 104.54(14)
C6 C2 C3 C4 -153.30(15)
C1 C2 C3 C4 -1.29(17)
O1 C3 C4 N1 50.97(15)
C2 C3 C4 N1 -13.86(16)
O1 C3 C4 C5 -71.21(16)
C2 C3 C4 C5 -136.05(14)
N1 C4 C5 F3 -35.2(2)
C3 C4 C5 F3 80.25(18)
N1 C4 C5 F1 88.08(16)
C3 C4 C5 F1 -156.52(13)
N1 C4 C5 F2 -154.72(13)
C3 C4 C5 F2 -39.31(18)
C12 C7 C8 C9 -0.7(2)
S1 C7 C8 C9 176.87(12)
C7 C8 C9 C10 0.3(2)
C8 C9 C10 C11 0.5(2)
C8 C9 C10 C13 -178.95(15)
C9 C10 C11 C12 -0.9(2)
C13 C10 C11 C12 178.48(14)
C10 C11 C12 C7 0.6(2)
C8 C7 C12 C11 0.2(2)
S1 C7 C12 C11 -177.38(11)
C3 C4 N1 C1 24.34(15)
C5 C4 N1 C1 144.98(13)
C3 C4 N1 S1 161.82(10)
C5 C4 N1 S1 -77.54(15)
C2 C1 N1 C4 -25.53(15)
C2 C1 N1 S1 -165.43(10)
C4 C3 O1 C2 -100.95(14)
C6 C2 O1 C3 -118.41(17)
C1 C2 O1 C3 98.29(15)
C4 N1 S1 O2 -177.50(11)
C1 N1 S1 O2 -42.31(11)
C4 N1 S1 O3 54.16(12)
C1 N1 S1 O3 -170.65(10)
C4 N1 S1 C7 -61.15(12)
C1 N1 S1 C7 74.05(11)
C12 C7 S1 O2 -159.19(12)
C8 C7 S1 O2 23.22(15)
C12 C7 S1 O3 -26.89(14)
C8 C7 S1 O3 155.53(12)
C12 C7 S1 N1 87.21(13)
C8 C7 S1 N1 -90.38(13)
